data_7006876
loop_
_publ_author_name
'Slater, Jonathan W.'
'D'Alessandro, Deanna M'
'Keene, F. Richard'
'Steel, Peter J.'

_publ_section_title
;
 Metal-metal interactions in dinuclear ruthenium complexes containing
 bridging 4,5-di(2-pyridyl)imidazolates and related ligands.
;
_journal_issue 16
_journal_name_full 'Dalton transactions (Cambridge, England : 2003)'
_journal_page_first 1954
_journal_page_last 1962
_journal_paper_doi 10.1039/b514976m
_journal_year 2006
_chemical_formula_moiety
;
'C53 H41 N12 Ru2, 3(F6 P), 1.5(C7 H8), C2 H3 N'
;
_chemical_formula_sum 'C65.5 H56 F18 N13 P3 Ru2'
_chemical_formula_weight 1662.28
_chemical_name_common 9meso
_chemical_name_systematic
;
9meso
;
_space_group_IT_number 2
_symmetry_cell_setting triclinic
_symmetry_space_group_name_Hall '-P 1'
_symmetry_space_group_name_H-M 'P -1'
_atom_sites_solution_hydrogens geom
_atom_sites_solution_primary direct
_atom_sites_solution_secondary difmap
_audit_creation_method SHELXL-97
_cell_angle_alpha 73.085(9)
_cell_angle_beta 81.326(10)
_cell_angle_gamma 62.856(9)
_cell_formula_units_Z 2
_cell_length_a 12.585(6)
_cell_length_b 13.339(7)
_cell_length_c 22.104(12)
_cell_measurement_reflns_used 5067
_cell_measurement_temperature 93(2)
_cell_measurement_theta_max 25.52
_cell_measurement_theta_min 2.22
_cell_volume 3158(3)
_computing_cell_refinement 'Bruker SMART'
_computing_data_collection 'Bruker SMART'
_computing_data_reduction 'Bruker SAINT'
_computing_molecular_graphics 'Bruker SHELXTL'
_computing_publication_material 'Bruker SHELXTL'
_computing_structure_refinement 'SHELXL-97 (Sheldrick, 1997)'
_computing_structure_solution 'SHELXS-97 (Sheldrick, 1990)'
_diffrn_ambient_temperature 93(2)
_diffrn_measured_fraction_theta_full 0.944
_diffrn_measured_fraction_theta_max 0.944
_diffrn_measurement_device_type 'CCD area detector'
_diffrn_measurement_method 'phi and omega scans'
_diffrn_radiation_monochromator graphite
_diffrn_radiation_source 'fine-focus sealed tube'
_diffrn_radiation_type MoK\a
_diffrn_radiation_wavelength 0.71073
_diffrn_reflns_av_R_equivalents 0.0836
_diffrn_reflns_av_sigmaI/netI 0.1419
_diffrn_reflns_limit_h_max 14
_diffrn_reflns_limit_h_min -13
_diffrn_reflns_limit_k_max 15
_diffrn_reflns_limit_k_min -15
_diffrn_reflns_limit_l_max 26
_diffrn_reflns_limit_l_min -24
_diffrn_reflns_number 22821
_diffrn_reflns_theta_full 25.05
_diffrn_reflns_theta_max 25.05
_diffrn_reflns_theta_min 2.08
_exptl_absorpt_coefficient_mu 0.664
_exptl_absorpt_correction_T_max 0.9427
_exptl_absorpt_correction_T_min 0.7283
_exptl_absorpt_correction_type multi-scan
_exptl_absorpt_process_details SADABS
_exptl_crystal_colour red
_exptl_crystal_density_diffrn 1.748
_exptl_crystal_density_method 'not measured'
_exptl_crystal_description Block
_exptl_crystal_F_000 1670
_exptl_crystal_size_max 0.51
_exptl_crystal_size_mid 0.18
_exptl_crystal_size_min 0.09
_refine_diff_density_max 1.985
_refine_diff_density_min -1.949
_refine_diff_density_rms 0.175
_refine_ls_extinction_method none
_refine_ls_goodness_of_fit_ref 1.025
_refine_ls_hydrogen_treatment constr
_refine_ls_matrix_type full
_refine_ls_number_parameters 962
_refine_ls_number_reflns 10548
_refine_ls_number_restraints 648
_refine_ls_restrained_S_all 1.005
_refine_ls_R_factor_all 0.1736
_refine_ls_R_factor_gt 0.0860
_refine_ls_shift/su_max 0.010
_refine_ls_shift/su_mean 0.000
_refine_ls_structure_factor_coef Fsqd
_refine_ls_weighting_details 'calc w=1/[\s^2^(Fo^2^)+(0.0200P)^2^+86.0000P] where P=(Fo^2^+2Fc^2^)/3'
_refine_ls_weighting_scheme calc
_refine_ls_wR_factor_gt 0.1778
_refine_ls_wR_factor_ref 0.2176
_reflns_number_gt 6017
_reflns_number_total 10548
_reflns_threshold_expression >2sigma(I)
_cod_data_source_file b514976m.txt
_cod_data_source_block 3jsh
_cod_depositor_comments
;
The following automatic conversions were performed:
'_symmetry_cell_setting' value 'Triclinic' changed to 'triclinic'
according to '/home/saulius/struct/CIF-dictionaries/cif_core.dic'
dictionary named 'cif_core.dic' version 2.4.1 from 2010-06-29.

Automatic conversion script
Id: cif_fix_enum 1527 2010-12-29 10:47:43Z saulius 
;
_cod_original_cell_volume 3159(3)
_cod_original_sg_symbol_H-M P-1
_cod_original_formula_sum 'C65.50 H56 F18 N13 P3 Ru2'
_cod_database_code 7006876

loop_
_symmetry_equiv_pos_as_xyz
'x, y, z'
'-x, -y, -z'

loop_
_atom_site_label
_atom_site_type_symbol
_atom_site_fract_x
_atom_site_fract_y
_atom_site_fract_z
_atom_site_U_iso_or_equiv
_atom_site_adp_type
_atom_site_occupancy
_atom_site_symmetry_multiplicity
_atom_site_calc_flag
_atom_site_refinement_flags
_atom_site_disorder_assembly
_atom_site_disorder_group
Ru1 Ru 0.57807(9) -0.35466(8) 0.24280(5) 0.0202(3) Uani 1 1 d . . .
Ru2 Ru 0.32051(9) 0.15795(7) 0.24611(4) 0.0167(2) Uani 1 1 d . . .
N1 N 0.5375(8) -0.1882(8) 0.2438(5) 0.021(2) Uani 1 1 d U . .
C2 C 0.4519(10) -0.0858(9) 0.2187(5) 0.020(3) Uani 1 1 d U . .
H2A H 0.4057 -0.0698 0.1839 0.023 Uiso 1 1 calc R . .
N3 N 0.4389(8) -0.0083(7) 0.2485(4) 0.017(2) Uani 1 1 d U . .
C4 C 0.5233(10) -0.0631(10) 0.2950(5) 0.023(3) Uani 1 1 d U . .
C5 C 0.5861(11) -0.1764(10) 0.2919(6) 0.026(3) Uani 1 1 d U . .
N1' N 0.6760(8) -0.3792(7) 0.3162(4) 0.016(2) Uani 1 1 d U . .
C2' C 0.6759(11) -0.2821(10) 0.3259(6) 0.027(3) Uani 1 1 d U . .
C3' C 0.7573(13) -0.2928(12) 0.3658(8) 0.050(4) Uani 1 1 d U . .
H3'A H 0.7612 -0.2254 0.3695 0.061 Uiso 1 1 calc R . .
C4' C 0.8321(14) -0.4004(13) 0.3997(7) 0.056(5) Uani 1 1 d U . .
H4'A H 0.8886 -0.4086 0.4270 0.067 Uiso 1 1 calc R . .
C5' C 0.8247(12) -0.4958(11) 0.3939(7) 0.044(4) Uani 1 1 d U . .
H5'A H 0.8709 -0.5709 0.4198 0.052 Uiso 1 1 calc R . .
C6' C 0.7503(11) -0.4818(10) 0.3506(6) 0.029(3) Uani 1 1 d U . .
H6'A H 0.7513 -0.5498 0.3444 0.034 Uiso 1 1 calc R . .
N1" N 0.4190(8) 0.1147(7) 0.3237(4) 0.017(2) Uani 1 1 d U . .
C2" C 0.5137(11) 0.0087(9) 0.3362(6) 0.023(3) Uani 1 1 d U . .
C3" C 0.5864(12) -0.0256(10) 0.3859(6) 0.033(3) Uani 1 1 d U . .
H3"A H 0.6529 -0.1001 0.3942 0.039 Uiso 1 1 calc R . .
C4" C 0.5628(12) 0.0474(11) 0.4232(7) 0.039(4) Uani 1 1 d U . .
H4"A H 0.6136 0.0251 0.4572 0.046 Uiso 1 1 calc R . .
C5" C 0.4649(12) 0.1538(10) 0.4113(6) 0.031(3) Uani 1 1 d U . .
H5"A H 0.4462 0.2061 0.4369 0.037 Uiso 1 1 calc R . .
C6" C 0.3957(11) 0.1821(9) 0.3621(6) 0.024(3) Uani 1 1 d U . .
H6"A H 0.3265 0.2545 0.3548 0.028 Uiso 1 1 calc R . .
N11 N 0.6321(9) -0.5246(7) 0.2468(4) 0.020(2) Uani 1 1 d U . .
C12 C 0.7356(10) -0.5761(9) 0.2157(5) 0.018(3) Uani 1 1 d U . .
C13 C 0.7826(11) -0.6913(10) 0.2151(5) 0.023(3) Uani 1 1 d U . .
H13A H 0.8543 -0.7249 0.1919 0.028 Uiso 1 1 calc R . .
C14 C 0.7258(12) -0.7563(10) 0.2478(6) 0.031(3) Uani 1 1 d U . .
H14A H 0.7589 -0.8373 0.2506 0.037 Uiso 1 1 calc R . .
C15 C 0.6163(12) -0.6997(11) 0.2773(6) 0.029(3) Uani 1 1 d U . .
H15A H 0.5711 -0.7414 0.2977 0.035 Uiso 1 1 calc R . .
C16 C 0.5740(12) -0.5863(10) 0.2770(6) 0.028(3) Uani 1 1 d U . .
H16A H 0.5012 -0.5505 0.2989 0.034 Uiso 1 1 calc R . .
N21 N 0.7291(8) -0.3885(7) 0.1900(4) 0.020(2) Uani 1 1 d U . .
C22 C 0.7910(10) -0.4984(9) 0.1831(5) 0.017(2) Uani 1 1 d U . .
C23 C 0.8942(10) -0.5316(10) 0.1472(6) 0.025(3) Uani 1 1 d U . .
H23A H 0.9349 -0.6094 0.1432 0.030 Uiso 1 1 calc R . .
C24 C 0.9384(11) -0.4537(10) 0.1174(6) 0.026(3) Uani 1 1 d U . .
H24A H 1.0093 -0.4750 0.0920 0.032 Uiso 1 1 calc R . .
C25 C 0.8764(12) -0.3422(11) 0.1255(6) 0.032(3) Uani 1 1 d U . .
H25A H 0.9044 -0.2851 0.1056 0.038 Uiso 1 1 calc R . .
C26 C 0.7734(10) -0.3140(10) 0.1625(5) 0.020(3) Uani 1 1 d U . .
H26A H 0.7330 -0.2374 0.1683 0.024 Uiso 1 1 calc R . .
N31 N 0.4711(8) -0.3132(7) 0.1707(5) 0.020(2) Uani 1 1 d U . .
C32 C 0.3546(11) -0.2762(9) 0.1848(6) 0.024(3) Uani 1 1 d U . .
C33 C 0.2715(12) -0.2404(10) 0.1385(7) 0.035(3) Uani 1 1 d U . .
H33A H 0.1886 -0.2120 0.1491 0.042 Uiso 1 1 calc R . .
C34 C 0.3097(13) -0.2464(11) 0.0786(7) 0.039(4) Uani 1 1 d U . .
H34A H 0.2546 -0.2230 0.0466 0.047 Uiso 1 1 calc R . .
C35 C 0.4288(12) -0.2869(11) 0.0654(6) 0.033(3) Uani 1 1 d U . .
H35A H 0.4578 -0.2945 0.0239 0.040 Uiso 1 1 calc R . .
C36 C 0.5070(11) -0.3165(10) 0.1108(6) 0.025(3) Uani 1 1 d U . .
H36A H 0.5893 -0.3403 0.0998 0.030 Uiso 1 1 calc R . .
N41 N 0.4201(9) -0.3241(8) 0.2874(5) 0.029(3) Uani 1 1 d U . .
C42 C 0.3246(11) -0.2828(10) 0.2508(7) 0.033(3) Uani 1 1 d U . .
C43 C 0.2104(12) -0.2510(12) 0.2748(7) 0.043(4) Uani 1 1 d U . .
H43A H 0.1456 -0.2240 0.2478 0.052 Uiso 1 1 calc R . .
C44 C 0.1914(13) -0.2586(14) 0.3373(8) 0.054(4) Uani 1 1 d U . .
H44A H 0.1126 -0.2363 0.3547 0.065 Uiso 1 1 calc R . .
C45 C 0.2865(14) -0.2987(14) 0.3759(7) 0.051(4) Uani 1 1 d U . .
H45A H 0.2739 -0.3025 0.4199 0.061 Uiso 1 1 calc R . .
C46 C 0.3987(12) -0.3327(13) 0.3498(7) 0.044(4) Uani 1 1 d U . .
H46A H 0.4644 -0.3636 0.3767 0.053 Uiso 1 1 calc R . .
N51 N 0.2160(8) 0.3270(7) 0.2473(4) 0.014(2) Uani 1 1 d U . .
C52 C 0.2587(11) 0.4035(10) 0.2112(5) 0.023(3) Uani 1 1 d U . .
C53 C 0.1909(11) 0.5189(10) 0.2070(7) 0.033(3) Uani 1 1 d U . .
H53A H 0.2202 0.5728 0.1823 0.040 Uiso 1 1 calc R . .
C54 C 0.0887(12) 0.5579(11) 0.2353(6) 0.031(3) Uani 1 1 d U . .
H54A H 0.0450 0.6395 0.2304 0.038 Uiso 1 1 calc R . .
C55 C 0.0404(12) 0.4869(12) 0.2720(7) 0.037(3) Uani 1 1 d U . .
H55A H -0.0348 0.5156 0.2933 0.044 Uiso 1 1 calc R . .
C56 C 0.1097(10) 0.3689(10) 0.2759(5) 0.023(3) Uani 1 1 d U . .
H56A H 0.0795 0.3155 0.3002 0.028 Uiso 1 1 calc R . .
N61 N 0.4235(8) 0.2340(7) 0.1942(4) 0.016(2) Uani 1 1 d U . .
C62 C 0.3750(10) 0.3516(9) 0.1823(5) 0.017(2) Uani 1 1 d U . .
C63 C 0.4319(11) 0.4135(10) 0.1456(6) 0.026(3) Uani 1 1 d U . .
H63A H 0.3970 0.4956 0.1391 0.032 Uiso 1 1 calc R . .
C64 C 0.5387(11) 0.3581(11) 0.1182(6) 0.030(3) Uani 1 1 d U . .
H64A H 0.5782 0.4007 0.0909 0.036 Uiso 1 1 calc R . .
C65 C 0.5884(12) 0.2396(11) 0.1306(6) 0.031(3) Uani 1 1 d U . .
H65A H 0.6646 0.1983 0.1131 0.037 Uiso 1 1 calc R . .
C66 C 0.5292(10) 0.1819(10) 0.1676(5) 0.019(3) Uani 1 1 d U . .
H66A H 0.5647 0.0995 0.1752 0.023 Uiso 1 1 calc R . .
N71 N 0.2260(8) 0.1808(7) 0.1726(4) 0.015(2) Uani 1 1 d U . .
C72 C 0.1478(10) 0.1363(9) 0.1854(5) 0.020(3) Uani 1 1 d U . .
C73 C 0.0818(11) 0.1394(10) 0.1401(6) 0.026(3) Uani 1 1 d U . .
H73A H 0.0291 0.1035 0.1510 0.031 Uiso 1 1 calc R . .
C74 C 0.0946(11) 0.1965(10) 0.0779(6) 0.030(3) Uani 1 1 d U . .
H74A H 0.0494 0.2021 0.0453 0.036 Uiso 1 1 calc R . .
C75 C 0.1735(11) 0.2444(10) 0.0648(6) 0.028(3) Uani 1 1 d U . .
H75A H 0.1824 0.2854 0.0228 0.033 Uiso 1 1 calc R . .
C76 C 0.2398(11) 0.2336(10) 0.1119(6) 0.025(3) Uani 1 1 d U . .
H76A H 0.2971 0.2641 0.1016 0.030 Uiso 1 1 calc R . .
N81 N 0.2016(8) 0.0945(7) 0.2899(5) 0.020(2) Uani 1 1 d U . .
C82 C 0.1321(11) 0.0889(9) 0.2531(6) 0.022(3) Uani 1 1 d U . .
C83 C 0.0482(11) 0.0480(10) 0.2766(6) 0.028(3) Uani 1 1 d U . .
H83A H 0.0018 0.0429 0.2485 0.034 Uiso 1 1 calc R . .
C84 C 0.0312(12) 0.0145(12) 0.3406(7) 0.037(3) Uani 1 1 d U . .
H84A H -0.0275 -0.0127 0.3578 0.045 Uiso 1 1 calc R . .
C85 C 0.1027(12) 0.0218(11) 0.3790(6) 0.032(3) Uani 1 1 d U . .
H85A H 0.0936 -0.0005 0.4237 0.039 Uiso 1 1 calc R . .
C86 C 0.1871(11) 0.0613(10) 0.3529(6) 0.029(3) Uani 1 1 d U . .
H86A H 0.2362 0.0653 0.3799 0.035 Uiso 1 1 calc R . .
P1 P 0.8587(3) -1.0835(3) 0.20779(19) 0.0335(9) Uani 1 1 d U . .
F11 F 0.7701(7) -1.0553(6) 0.1557(4) 0.048(2) Uani 1 1 d U . .
F12 F 0.7495(7) -1.0162(6) 0.2482(4) 0.046(2) Uani 1 1 d U . .
F13 F 0.8710(7) -0.9664(6) 0.1766(4) 0.048(2) Uani 1 1 d U . .
F14 F 0.9442(7) -1.1120(6) 0.2636(4) 0.047(2) Uani 1 1 d U . .
F15 F 0.9716(7) -1.1519(7) 0.1691(4) 0.059(2) Uani 1 1 d U . .
F16 F 0.8484(7) -1.2006(6) 0.2395(4) 0.046(2) Uani 1 1 d U . .
P2 P 0.7904(3) -0.5697(3) 0.00099(15) 0.0252(7) Uani 1 1 d U . .
F21 F 0.9060(6) -0.5615(6) 0.0137(3) 0.0294(16) Uani 1 1 d U . .
F22 F 0.6747(7) -0.5785(7) -0.0112(3) 0.0387(19) Uani 1 1 d U . .
F23 F 0.7789(7) -0.4832(7) -0.0647(4) 0.054(2) Uani 1 1 d U . .
F24 F 0.8729(7) -0.6739(7) -0.0300(4) 0.053(2) Uani 1 1 d U . .
F25 F 0.8066(8) -0.6612(9) 0.0672(4) 0.069(3) Uani 1 1 d U . .
F26 F 0.7109(8) -0.4692(9) 0.0327(5) 0.073(3) Uani 1 1 d U . .
P3 P 0.0859(4) -0.7896(3) 0.50792(17) 0.0354(9) Uani 1 1 d U . .
F31 F -0.020(3) -0.815(3) 0.5147(11) 0.068(8) Uani 0.51(3) 1 d PU . .
F31' F 0.102(3) -0.9171(15) 0.5176(9) 0.059(8) Uani 0.49(3) 1 d PU . .
F32 F 0.1026(8) -0.8237(8) 0.5816(4) 0.062(3) Uani 1 1 d U . .
F33 F 0.0678(8) -0.7534(7) 0.4346(3) 0.062(3) Uani 1 1 d U . .
F34 F 0.008(2) -0.662(2) 0.5170(13) 0.054(8) Uani 0.51(3) 1 d PU . .
F34' F -0.0592(18) -0.749(2) 0.5201(9) 0.048(7) Uani 0.49(3) 1 d PU . .
F35 F 0.203(2) -0.763(2) 0.5028(11) 0.047(6) Uani 0.51(3) 1 d PU . .
F35' F 0.054(3) -0.657(2) 0.4974(12) 0.043(7) Uani 0.49(3) 1 d PU . .
F36 F 0.183(3) -0.9153(16) 0.4977(13) 0.067(9) Uani 0.51(3) 1 d PU . .
F36' F 0.215(2) -0.819(3) 0.4970(12) 0.064(9) Uani 0.49(3) 1 d PU . .
C91 C 0.6778(13) 0.2501(12) 0.4543(7) 0.040(4) Uani 1 1 d U . .
C92 C 0.6520(18) 0.1787(17) 0.5082(8) 0.070(5) Uani 1 1 d U . .
H92A H 0.7098 0.1001 0.5210 0.084 Uiso 1 1 calc R . .
C93 C 0.5532(19) 0.2125(16) 0.5427(10) 0.080(6) Uani 1 1 d U . .
H93A H 0.5421 0.1604 0.5800 0.096 Uiso 1 1 calc R . .
C94 C 0.467(2) 0.3239(19) 0.5238(10) 0.092(7) Uani 1 1 d U . .
H94A H 0.3939 0.3499 0.5471 0.111 Uiso 1 1 calc R . .
C95 C 0.4868(19) 0.3962(17) 0.4720(10) 0.077(6) Uani 1 1 d U . .
H95A H 0.4286 0.4743 0.4580 0.093 Uiso 1 1 calc R . .
C96 C 0.5898(15) 0.3558(13) 0.4408(8) 0.058(5) Uani 1 1 d U . .
H96A H 0.6015 0.4092 0.4044 0.069 Uiso 1 1 calc R . .
C97 C 0.7898(15) 0.2030(15) 0.4208(9) 0.068(5) Uani 1 1 d U . .
H97A H 0.7946 0.2637 0.3843 0.102 Uiso 1 1 calc R . .
H97B H 0.7951 0.1381 0.4062 0.102 Uiso 1 1 calc R . .
H97C H 0.8560 0.1750 0.4491 0.102 Uiso 1 1 calc R . .
C101 C 0.5289(17) -0.0182(13) 0.0607(8) 0.057(5) Uani 1 1 d U . .
H10A H 0.5493 -0.0318 0.1029 0.069 Uiso 1 1 calc R . .
C102 C 0.4229(16) -0.0109(13) 0.0500(8) 0.055(4) Uani 1 1 d U A .
H10B H 0.3698 -0.0177 0.0847 0.066 Uiso 1 1 calc R . .
C103 C 0.3893(16) 0.0066(13) -0.0115(8) 0.053(4) Uani 1 1 d U . .
C104 C 0.280(3) 0.014(3) -0.0205(14) 0.054(8) Uani 0.50 1 d PU A 1
H10C H 0.2374 0.0057 0.0203 0.081 Uiso 0.50 1 calc PR A 1
H10D H 0.2913 -0.0484 -0.0394 0.081 Uiso 0.50 1 calc PR A 1
H10E H 0.2327 0.0897 -0.0488 0.081 Uiso 0.50 1 calc PR A 1
H10F H 0.3115 0.0115 -0.0185 0.065 Uiso 0.50 1 d PR A 2
N110 N 0.317(2) -0.5466(17) 0.3387(11) 0.111(7) Uani 1 1 d U . .
C111 C 0.247(3) -0.529(3) 0.3812(15) 0.134(11) Uani 1 1 d U . .
C112 C 0.144(3) -0.493(3) 0.4244(16) 0.179(14) Uani 1 1 d U . .
H11A H 0.1619 -0.4631 0.4551 0.269 Uiso 1 1 calc R . .
H11B H 0.1286 -0.5605 0.4467 0.269 Uiso 1 1 calc R . .
H11C H 0.0741 -0.4326 0.4003 0.269 Uiso 1 1 calc R . .

loop_
_atom_site_aniso_label
_atom_site_aniso_U_11
_atom_site_aniso_U_22
_atom_site_aniso_U_33
_atom_site_aniso_U_23
_atom_site_aniso_U_13
_atom_site_aniso_U_12
Ru1 0.0237(6) 0.0118(5) 0.0229(6) -0.0058(4) -0.0052(4) -0.0036(4)
Ru2 0.0249(5) 0.0094(5) 0.0138(5) 0.0003(4) -0.0031(4) -0.0069(4)
N1 0.023(5) 0.011(5) 0.025(6) -0.015(4) 0.000(4) 0.002(4)
C2 0.017(6) 0.015(6) 0.017(6) -0.006(5) -0.001(5) 0.002(5)
N3 0.028(5) 0.013(4) 0.007(4) 0.006(4) -0.005(4) -0.009(4)
C4 0.026(6) 0.019(6) 0.019(6) -0.004(5) -0.008(5) -0.005(5)
C5 0.033(7) 0.020(6) 0.021(7) -0.004(5) -0.009(5) -0.006(5)
N1' 0.018(5) 0.006(4) 0.020(5) -0.003(4) -0.006(4) -0.001(4)
C2' 0.027(7) 0.020(6) 0.033(7) -0.014(5) -0.008(5) -0.003(5)
C3' 0.049(9) 0.028(7) 0.066(10) -0.014(7) -0.033(7) 0.001(6)
C4' 0.057(9) 0.046(9) 0.050(10) -0.018(8) -0.030(7) 0.002(7)
C5' 0.042(8) 0.023(7) 0.048(9) -0.010(6) -0.028(7) 0.010(6)
C6' 0.031(7) 0.008(6) 0.036(8) -0.007(5) -0.011(6) 0.005(5)
N1" 0.020(5) 0.009(5) 0.024(6) -0.006(4) -0.004(4) -0.006(4)
C2" 0.033(7) 0.014(6) 0.029(7) -0.005(5) -0.007(5) -0.014(5)
C3" 0.039(8) 0.020(6) 0.035(8) -0.005(6) -0.020(6) -0.006(5)
C4" 0.048(8) 0.027(7) 0.039(8) -0.005(6) -0.022(6) -0.010(6)
C5" 0.044(8) 0.017(6) 0.027(7) -0.010(5) -0.006(6) -0.006(5)
C6" 0.033(6) 0.008(5) 0.029(6) -0.008(4) -0.002(5) -0.005(4)
N11 0.030(6) 0.012(5) 0.021(6) -0.008(4) -0.003(4) -0.007(4)
C12 0.022(6) 0.012(5) 0.010(6) 0.002(5) -0.008(4) 0.001(5)
C13 0.030(7) 0.022(6) 0.019(7) -0.011(5) 0.001(5) -0.009(5)
C14 0.052(8) 0.015(6) 0.026(7) 0.000(5) -0.007(6) -0.016(6)
C15 0.036(7) 0.033(7) 0.028(7) -0.001(6) -0.009(6) -0.025(6)
C16 0.044(8) 0.012(6) 0.030(7) -0.006(5) -0.003(6) -0.012(5)
N21 0.026(5) 0.009(5) 0.021(5) -0.002(4) -0.013(4) -0.002(4)
C22 0.023(6) 0.016(6) 0.014(6) 0.001(5) -0.007(5) -0.010(5)
C23 0.025(7) 0.018(6) 0.024(7) -0.007(5) -0.010(5) 0.001(5)
C24 0.030(7) 0.028(7) 0.023(7) -0.008(5) 0.004(5) -0.015(5)
C25 0.039(8) 0.035(7) 0.019(7) 0.006(6) -0.009(5) -0.019(6)
C26 0.020(6) 0.015(6) 0.023(7) -0.002(5) -0.004(5) -0.007(5)
N31 0.024(5) 0.005(4) 0.027(6) -0.004(4) -0.010(4) -0.002(4)
C32 0.026(7) 0.013(6) 0.036(8) -0.007(5) -0.009(5) -0.009(5)
C33 0.034(7) 0.016(6) 0.052(9) 0.002(6) -0.016(6) -0.009(5)
C34 0.051(9) 0.028(7) 0.033(8) 0.001(6) -0.020(6) -0.013(6)
C35 0.043(8) 0.027(7) 0.029(8) 0.004(6) -0.012(6) -0.018(6)
C36 0.027(7) 0.024(6) 0.023(7) -0.007(5) -0.002(5) -0.010(5)
N41 0.034(6) 0.012(5) 0.031(6) -0.008(5) -0.011(5) 0.004(4)
C42 0.029(7) 0.022(6) 0.046(9) -0.012(6) -0.003(6) -0.007(5)
C43 0.029(7) 0.052(9) 0.045(9) -0.027(7) -0.007(6) -0.005(6)
C44 0.032(8) 0.059(9) 0.058(10) -0.023(8) 0.001(7) -0.004(7)
C45 0.052(9) 0.065(10) 0.032(8) -0.022(7) 0.006(7) -0.019(8)
C46 0.027(7) 0.055(9) 0.048(9) -0.020(7) -0.004(6) -0.009(6)
N51 0.028(5) 0.008(4) 0.004(5) -0.001(4) 0.002(4) -0.007(4)
C52 0.035(7) 0.019(6) 0.013(6) -0.001(5) -0.006(5) -0.010(5)
C53 0.032(6) 0.015(5) 0.049(7) -0.008(5) -0.016(5) -0.002(4)
C54 0.045(7) 0.029(6) 0.038(6) -0.023(5) -0.003(5) -0.022(5)
C55 0.028(7) 0.046(8) 0.042(8) -0.023(7) -0.002(6) -0.014(6)
C56 0.022(6) 0.020(6) 0.018(6) -0.005(5) -0.002(5) -0.001(5)
N61 0.020(5) 0.011(4) 0.012(5) 0.002(4) -0.007(4) -0.003(4)
C62 0.021(6) 0.017(6) 0.016(6) -0.006(5) -0.003(4) -0.008(5)
C63 0.037(7) 0.022(6) 0.020(7) 0.010(5) -0.015(5) -0.016(5)
C64 0.025(7) 0.035(7) 0.024(7) 0.007(6) -0.002(5) -0.017(6)
C65 0.030(7) 0.040(7) 0.018(7) 0.001(6) 0.001(5) -0.017(6)
C66 0.016(6) 0.015(6) 0.021(7) -0.004(5) -0.002(5) -0.002(5)
N71 0.013(5) 0.011(5) 0.020(5) -0.003(4) -0.003(4) -0.003(4)
C72 0.021(6) 0.006(5) 0.023(7) 0.001(5) -0.004(5) 0.002(4)
C73 0.033(7) 0.020(6) 0.022(7) -0.003(5) -0.008(5) -0.007(5)
C74 0.030(7) 0.029(7) 0.025(7) -0.008(6) -0.013(5) -0.005(5)
C75 0.039(7) 0.024(6) 0.011(6) 0.003(5) -0.009(5) -0.008(5)
C76 0.024(6) 0.028(6) 0.019(7) -0.002(5) 0.002(5) -0.012(5)
N81 0.016(5) 0.012(5) 0.024(6) 0.006(4) -0.007(4) -0.004(4)
C82 0.031(7) 0.013(6) 0.023(7) -0.007(5) -0.001(5) -0.010(5)
C83 0.034(7) 0.028(7) 0.027(7) -0.007(6) 0.000(5) -0.016(6)
C84 0.036(8) 0.045(8) 0.038(8) -0.009(6) 0.004(6) -0.026(6)
C85 0.043(8) 0.041(8) 0.019(7) -0.006(6) 0.006(6) -0.027(6)
C86 0.033(7) 0.028(7) 0.028(7) -0.007(6) -0.006(5) -0.014(5)
P1 0.0221(18) 0.0169(16) 0.062(3) -0.0134(17) -0.0036(16) -0.0062(14)
F11 0.054(5) 0.028(4) 0.063(6) -0.013(4) -0.021(4) -0.011(4)
F12 0.047(5) 0.019(4) 0.063(6) -0.017(4) 0.009(4) -0.006(3)
F13 0.056(5) 0.023(4) 0.060(6) 0.001(4) 0.003(4) -0.021(4)
F14 0.045(5) 0.032(4) 0.070(6) -0.005(4) -0.016(4) -0.023(4)
F15 0.042(5) 0.048(5) 0.079(7) -0.029(5) 0.024(4) -0.013(4)
F16 0.049(5) 0.019(4) 0.071(6) -0.010(4) -0.003(4) -0.016(3)
P2 0.0312(19) 0.0276(18) 0.0148(17) 0.0016(14) -0.0006(13) -0.0152(15)
F21 0.032(4) 0.040(4) 0.019(4) -0.003(3) -0.001(3) -0.021(3)
F22 0.039(4) 0.059(5) 0.023(4) 0.001(4) -0.004(3) -0.031(4)
F23 0.052(5) 0.058(5) 0.035(5) 0.037(4) -0.021(4) -0.033(4)
F24 0.057(5) 0.037(5) 0.065(6) -0.028(4) -0.002(4) -0.011(4)
F25 0.063(6) 0.103(7) 0.030(5) 0.033(5) -0.013(4) -0.052(5)
F26 0.051(6) 0.091(7) 0.086(7) -0.066(6) 0.004(5) -0.014(5)
P3 0.048(2) 0.031(2) 0.022(2) -0.0009(16) -0.0075(16) -0.0149(17)
F31 0.068(15) 0.106(17) 0.052(12) -0.014(12) -0.008(10) -0.057(13)
F31' 0.111(18) 0.017(9) 0.034(10) -0.005(7) 0.005(10) -0.020(10)
F32 0.078(6) 0.095(7) 0.018(4) 0.004(4) -0.011(4) -0.051(6)
F33 0.084(6) 0.045(5) 0.011(4) -0.004(4) -0.007(4) 0.011(4)
F34 0.046(12) 0.045(12) 0.050(14) -0.034(10) -0.004(9) 0.010(9)
F34' 0.038(10) 0.065(14) 0.024(10) -0.016(9) 0.003(7) -0.007(9)
F35 0.057(12) 0.055(13) 0.044(11) -0.027(10) 0.017(8) -0.032(10)
F35' 0.071(15) 0.034(10) 0.030(12) 0.004(8) -0.012(10) -0.032(11)
F36 0.093(16) 0.038(10) 0.065(14) -0.024(9) -0.040(11) -0.005(10)
F36' 0.027(10) 0.077(16) 0.041(12) 0.027(12) -0.009(8) -0.006(11)
C91 0.047(8) 0.038(8) 0.031(8) -0.008(6) 0.005(6) -0.018(7)
C92 0.081(12) 0.068(11) 0.043(10) -0.006(9) -0.003(9) -0.022(9)
C93 0.088(13) 0.056(11) 0.081(13) -0.003(9) -0.003(10) -0.028(9)
C94 0.120(15) 0.083(13) 0.054(11) -0.018(10) -0.019(10) -0.022(11)
C95 0.079(12) 0.066(11) 0.081(13) -0.007(10) 0.013(10) -0.038(9)
C96 0.057(10) 0.040(8) 0.066(11) -0.014(8) 0.013(8) -0.016(7)
C97 0.059(10) 0.063(10) 0.074(12) -0.023(9) -0.009(9) -0.016(8)
C101 0.086(12) 0.039(8) 0.032(9) 0.002(7) 0.004(8) -0.023(8)
C102 0.074(11) 0.046(9) 0.039(9) -0.010(7) 0.000(8) -0.022(8)
C103 0.078(11) 0.033(8) 0.051(10) -0.014(7) 0.009(8) -0.026(7)
C104 0.065(16) 0.048(15) 0.044(15) -0.007(12) -0.011(12) -0.020(12)
N110 0.120(14) 0.095(12) 0.120(14) -0.021(11) 0.006(11) -0.054(11)
C111 0.134(18) 0.136(17) 0.126(17) -0.048(14) 0.035(14) -0.055(14)
C112 0.18(2) 0.18(2) 0.15(2) -0.042(16) 0.043(16) -0.082(16)

loop_
_atom_type_symbol
_atom_type_description
_atom_type_scat_dispersion_real
_atom_type_scat_dispersion_imag
_atom_type_scat_source
C C 0.0033 0.0016 'International Tables Vol C Tables 4.2.6.8 and 6.1.1.4'
H H 0.0000 0.0000 'International Tables Vol C Tables 4.2.6.8 and 6.1.1.4'
N N 0.0061 0.0033 'International Tables Vol C Tables 4.2.6.8 and 6.1.1.4'
F F 0.0171 0.0103 'International Tables Vol C Tables 4.2.6.8 and 6.1.1.4'
P P 0.1023 0.0942 'International Tables Vol C Tables 4.2.6.8 and 6.1.1.4'
Ru Ru -1.2594 0.8363 'International Tables Vol C Tables 4.2.6.8 and 6.1.1.4'

loop_
_geom_angle_atom_site_label_1
_geom_angle_atom_site_label_2
_geom_angle_atom_site_label_3
_geom_angle
_geom_angle_site_symmetry_1
_geom_angle_site_symmetry_3
_geom_angle_publ_flag
N41 Ru1 N21 173.3(4) . . ?
N41 Ru1 N11 98.1(4) . . ?
N21 Ru1 N11 79.1(4) . . ?
N41 Ru1 N31 78.2(4) . . ?
N21 Ru1 N31 95.5(4) . . ?
N11 Ru1 N31 88.1(4) . . ?
N41 Ru1 N1 84.5(4) . . ?
N21 Ru1 N1 98.8(4) . . ?
N11 Ru1 N1 174.5(4) . . ?
N31 Ru1 N1 97.2(4) . . ?
N41 Ru1 N1' 99.3(4) . . ?
N21 Ru1 N1' 87.1(4) . . ?
N11 Ru1 N1' 97.6(3) . . ?
N31 Ru1 N1' 174.1(3) . . ?
N1 Ru1 N1' 77.1(3) . . ?
N3 Ru2 N61 96.9(4) . . ?
N3 Ru2 N71 96.3(3) . . ?
N61 Ru2 N71 96.0(4) . . ?
N3 Ru2 N51 173.7(4) . . ?
N61 Ru2 N51 79.3(4) . . ?
N71 Ru2 N51 89.2(3) . . ?
N3 Ru2 N81 87.1(4) . . ?
N61 Ru2 N81 172.9(3) . . ?
N71 Ru2 N81 77.7(4) . . ?
N51 Ru2 N81 97.2(4) . . ?
N3 Ru2 N1" 78.2(3) . . ?
N61 Ru2 N1" 88.6(4) . . ?
N71 Ru2 N1" 173.2(3) . . ?
N51 Ru2 N1" 96.6(3) . . ?
N81 Ru2 N1" 98.0(4) . . ?
C2 N1 C5 107.9(9) . . ?
C2 N1 Ru1 133.4(8) . . ?
C5 N1 Ru1 116.3(7) . . ?
N1 C2 N3 110.7(10) . . ?
N1 C2 H2A 124.6 . . ?
N3 C2 H2A 124.6 . . ?
C2 N3 C4 107.7(9) . . ?
C2 N3 Ru2 135.3(8) . . ?
C4 N3 Ru2 116.7(7) . . ?
C5 C4 N3 107.1(10) . . ?
C5 C4 C2" 138.1(11) . . ?
N3 C4 C2" 114.4(9) . . ?
C4 C5 N1 106.6(10) . . ?
C4 C5 C2' 139.0(11) . . ?
N1 C5 C2' 114.2(10) . . ?
C6' N1' C2' 117.0(10) . . ?
C6' N1' Ru1 125.4(8) . . ?
C2' N1' Ru1 117.1(7) . . ?
N1' C2' C3' 120.5(11) . . ?
N1' C2' C5 113.3(10) . . ?
C3' C2' C5 126.2(11) . . ?
C4' C3' C2' 119.9(14) . . ?
C4' C3' H3'A 120.1 . . ?
C2' C3' H3'A 120.1 . . ?
C5' C4' C3' 119.1(13) . . ?
C5' C4' H4'A 120.4 . . ?
C3' C4' H4'A 120.4 . . ?
C6' C5' C4' 118.8(12) . . ?
C6' C5' H5'A 120.6 . . ?
C4' C5' H5'A 120.6 . . ?
N1' C6' C5' 124.2(12) . . ?
N1' C6' H6'A 117.9 . . ?
C5' C6' H6'A 117.9 . . ?
C6" N1" C2" 118.2(10) . . ?
C6" N1" Ru2 124.8(7) . . ?
C2" N1" Ru2 117.0(7) . . ?
N1" C2" C3" 120.7(10) . . ?
N1" C2" C4 113.5(10) . . ?
C3" C2" C4 125.7(11) . . ?
C4" C3" C2" 119.7(12) . . ?
C4" C3" H3"A 120.2 . . ?
C2" C3" H3"A 120.2 . . ?
C3" C4" C5" 119.3(12) . . ?
C3" C4" H4"A 120.3 . . ?
C5" C4" H4"A 120.3 . . ?
C6" C5" C4" 118.2(11) . . ?
C6" C5" H5"A 120.9 . . ?
C4" C5" H5"A 120.9 . . ?
N1" C6" C5" 123.7(11) . . ?
N1" C6" H6"A 118.2 . . ?
C5" C6" H6"A 118.2 . . ?
C16 N11 C12 119.1(10) . . ?
C16 N11 Ru1 124.8(8) . . ?
C12 N11 Ru1 116.1(8) . . ?
N11 C12 C13 121.9(11) . . ?
N11 C12 C22 114.1(9) . . ?
C13 C12 C22 124.0(11) . . ?
C14 C13 C12 119.4(12) . . ?
C14 C13 H13A 120.3 . . ?
C12 C13 H13A 120.3 . . ?
C13 C14 C15 117.5(11) . . ?
C13 C14 H14A 121.2 . . ?
C15 C14 H14A 121.2 . . ?
C16 C15 C14 120.9(12) . . ?
C16 C15 H15A 119.6 . . ?
C14 C15 H15A 119.6 . . ?
N11 C16 C15 121.0(12) . . ?
N11 C16 H16A 119.5 . . ?
C15 C16 H16A 119.5 . . ?
C26 N21 C22 117.5(10) . . ?
C26 N21 Ru1 125.7(8) . . ?
C22 N21 Ru1 116.8(8) . . ?
N21 C22 C23 122.2(10) . . ?
N21 C22 C12 113.9(10) . . ?
C23 C22 C12 123.9(10) . . ?
C24 C23 C22 120.3(11) . . ?
C24 C23 H23A 119.9 . . ?
C22 C23 H23A 119.9 . . ?
C23 C24 C25 117.4(12) . . ?
C23 C24 H24A 121.3 . . ?
C25 C24 H24A 121.3 . . ?
C26 C25 C24 119.8(12) . . ?
C26 C25 H25A 120.1 . . ?
C24 C25 H25A 120.1 . . ?
N21 C26 C25 122.8(11) . . ?
N21 C26 H26A 118.6 . . ?
C25 C26 H26A 118.6 . . ?
C32 N31 C36 118.2(10) . . ?
C32 N31 Ru1 116.0(8) . . ?
C36 N31 Ru1 125.7(8) . . ?
N31 C32 C33 121.3(12) . . ?
N31 C32 C42 114.6(10) . . ?
C33 C32 C42 124.0(12) . . ?
C34 C33 C32 119.6(13) . . ?
C34 C33 H33A 120.2 . . ?
C32 C33 H33A 120.2 . . ?
C33 C34 C35 118.4(13) . . ?
C33 C34 H34A 120.8 . . ?
C35 C34 H34A 120.8 . . ?
C36 C35 C34 120.7(13) . . ?
C36 C35 H35A 119.7 . . ?
C34 C35 H35A 119.7 . . ?
N31 C36 C35 121.8(12) . . ?
N31 C36 H36A 119.1 . . ?
C35 C36 H36A 119.1 . . ?
C46 N41 C42 117.0(12) . . ?
C46 N41 Ru1 126.0(9) . . ?
C42 N41 Ru1 116.8(9) . . ?
N41 C42 C43 122.9(13) . . ?
N41 C42 C32 113.7(12) . . ?
C43 C42 C32 123.4(12) . . ?
C44 C43 C42 118.8(13) . . ?
C44 C43 H43A 120.6 . . ?
C42 C43 H43A 120.6 . . ?
C43 C44 C45 120.0(15) . . ?
C43 C44 H44A 120.0 . . ?
C45 C44 H44A 120.0 . . ?
C46 C45 C44 118.6(15) . . ?
C46 C45 H45A 120.7 . . ?
C44 C45 H45A 120.7 . . ?
N41 C46 C45 122.6(13) . . ?
N41 C46 H46A 118.7 . . ?
C45 C46 H46A 118.7 . . ?
C56 N51 C52 118.6(9) . . ?
C56 N51 Ru2 126.6(8) . . ?
C52 N51 Ru2 114.7(7) . . ?
C53 C52 N51 118.2(12) . . ?
C53 C52 C62 126.3(12) . . ?
N51 C52 C62 115.4(10) . . ?
C54 C53 C52 122.4(14) . . ?
C54 C53 H53A 118.8 . . ?
C52 C53 H53A 118.8 . . ?
C53 C54 C55 122.7(13) . . ?
C53 C54 H54A 118.7 . . ?
C55 C54 H54A 118.7 . . ?
C54 C55 C56 114.7(12) . . ?
C54 C55 H55A 122.6 . . ?
C56 C55 H55A 122.6 . . ?
N51 C56 C55 123.4(12) . . ?
N51 C56 H56A 118.3 . . ?
C55 C56 H56A 118.3 . . ?
C66 N61 C62 117.0(10) . . ?
C66 N61 Ru2 126.9(7) . . ?
C62 N61 Ru2 115.9(7) . . ?
C63 C62 N61 121.8(11) . . ?
C63 C62 C52 123.7(11) . . ?
N61 C62 C52 114.4(10) . . ?
C62 C63 C64 119.8(11) . . ?
C62 C63 H63A 120.1 . . ?
C64 C63 H63A 120.1 . . ?
C63 C64 C65 118.5(12) . . ?
C63 C64 H64A 120.8 . . ?
C65 C64 H64A 120.8 . . ?
C66 C65 C64 119.6(12) . . ?
C66 C65 H65A 120.2 . . ?
C64 C65 H65A 120.2 . . ?
N61 C66 C65 123.2(11) . . ?
N61 C66 H66A 118.4 . . ?
C65 C66 H66A 118.4 . . ?
C72 N71 C76 117.9(10) . . ?
C72 N71 Ru2 116.8(8) . . ?
C76 N71 Ru2 125.2(8) . . ?
N71 C72 C73 123.6(11) . . ?
N71 C72 C82 114.0(10) . . ?
C73 C72 C82 122.3(11) . . ?
C72 C73 C74 118.0(12) . . ?
C72 C73 H73A 121.0 . . ?
C74 C73 H73A 121.0 . . ?
C75 C74 C73 118.4(11) . . ?
C75 C74 H74A 120.8 . . ?
C73 C74 H74A 120.8 . . ?
C76 C75 C74 120.2(12) . . ?
C76 C75 H75A 119.9 . . ?
C74 C75 H75A 119.9 . . ?
N71 C76 C75 121.7(12) . . ?
N71 C76 H76A 119.1 . . ?
C75 C76 H76A 119.1 . . ?
C82 N81 C86 118.4(10) . . ?
C82 N81 Ru2 116.8(8) . . ?
C86 N81 Ru2 124.8(8) . . ?
N81 C82 C83 122.5(11) . . ?
N81 C82 C72 114.2(11) . . ?
C83 C82 C72 123.2(11) . . ?
C84 C83 C82 120.1(12) . . ?
C84 C83 H83A 119.9 . . ?
C82 C83 H83A 119.9 . . ?
C83 C84 C85 117.3(13) . . ?
C83 C84 H84A 121.3 . . ?
C85 C84 H84A 121.3 . . ?
C86 C85 C84 120.2(12) . . ?
C86 C85 H85A 119.9 . . ?
C84 C85 H85A 119.9 . . ?
N81 C86 C85 121.4(11) . . ?
N81 C86 H86A 119.3 . . ?
C85 C86 H86A 119.3 . . ?
F12 P1 F11 89.3(5) . . ?
F12 P1 F16 91.4(4) . . ?
F11 P1 F16 89.4(4) . . ?
F12 P1 F15 177.8(5) . . ?
F11 P1 F15 92.9(5) . . ?
F16 P1 F15 88.8(5) . . ?
F12 P1 F13 88.9(4) . . ?
F11 P1 F13 91.6(5) . . ?
F16 P1 F13 179.0(5) . . ?
F15 P1 F13 91.0(5) . . ?
F12 P1 F14 88.3(5) . . ?
F11 P1 F14 177.2(5) . . ?
F16 P1 F14 89.4(4) . . ?
F15 P1 F14 89.6(5) . . ?
F13 P1 F14 89.6(4) . . ?
F23 P2 F26 91.7(6) . . ?
F23 P2 F21 90.3(4) . . ?
F26 P2 F21 90.7(5) . . ?
F23 P2 F25 178.0(6) . . ?
F26 P2 F25 90.2(6) . . ?
F21 P2 F25 88.8(4) . . ?
F23 P2 F22 90.2(4) . . ?
F26 P2 F22 89.2(5) . . ?
F21 P2 F22 179.5(4) . . ?
F25 P2 F22 90.7(4) . . ?
F23 P2 F24 89.5(5) . . ?
F26 P2 F24 178.8(6) . . ?
F21 P2 F24 88.8(4) . . ?
F25 P2 F24 88.7(5) . . ?
F22 P2 F24 91.3(5) . . ?
F36' P3 F31 153.7(16) . . ?
F36' P3 F31' 95.1(14) . . ?
F31 P3 F31' 59.3(13) . . ?
F36' P3 F33 90.2(11) . . ?
F31 P3 F33 86.6(10) . . ?
F31' P3 F33 95.1(8) . . ?
F36' P3 F35' 91.3(14) . . ?
F31 P3 F35' 114.2(14) . . ?
F31' P3 F35' 173.4(14) . . ?
F33 P3 F35' 83.2(10) . . ?
F36' P3 F32 90.3(11) . . ?
F31 P3 F32 93.4(9) . . ?
F31' P3 F32 85.8(8) . . ?
F33 P3 F32 179.0(6) . . ?
F35' P3 F32 95.9(10) . . ?
F36' P3 F34 113.5(15) . . ?
F31 P3 F34 92.8(14) . . ?
F31' P3 F34 149.6(13) . . ?
F33 P3 F34 94.9(10) . . ?
F35' P3 F34 25.2(10) . . ?
F32 P3 F34 84.0(11) . . ?
F36' P3 F36 57.9(13) . . ?
F31 P3 F36 95.7(14) . . ?
F31' P3 F36 38.4(9) . . ?
F33 P3 F36 85.7(9) . . ?
F35' P3 F36 147.2(13) . . ?
F32 P3 F36 95.3(9) . . ?
F34 P3 F36 171.4(13) . . ?
F36' P3 F35 26.8(13) . . ?
F31 P3 F35 178.2(12) . . ?
F31' P3 F35 120.7(13) . . ?
F33 P3 F35 95.2(9) . . ?
F35' P3 F35 65.8(12) . . ?
F32 P3 F35 84.8(9) . . ?
F34 P3 F35 86.8(12) . . ?
F36 P3 F35 84.7(11) . . ?
F36' P3 F34' 176.6(15) . . ?
F31 P3 F34' 29.7(11) . . ?
F31' P3 F34' 88.3(12) . . ?
F33 P3 F34' 89.9(8) . . ?
F35' P3 F34' 85.4(12) . . ?
F32 P3 F34' 89.6(8) . . ?
F34 P3 F34' 63.2(12) . . ?
F36 P3 F34' 125.4(12) . . ?
F35 P3 F34' 149.8(11) . . ?
F34' F31 P3 86(3) . . ?
F34' F31 F31' 146(3) . . ?
P3 F31 F31' 62.7(12) . . ?
F36 F31' F31 127(2) . . ?
F36 F31' P3 73.3(18) . . ?
F31 F31' P3 58.0(11) . . ?
F35' F34 P3 77(3) . . ?
F35' F34 F34' 128(5) . . ?
P3 F34 F34' 60.5(12) . . ?
F31 F34' P3 65(2) . . ?
F31 F34' F34 121(3) . . ?
P3 F34' F34 56.3(10) . . ?
F36' F35 P3 64(3) . . ?
F36' F35 F35' 117(4) . . ?
P3 F35 F35' 55.1(11) . . ?
F34 F35' P3 78(4) . . ?
F34 F35' F35 125(4) . . ?
P3 F35' F35 59.1(11) . . ?
F31' F36 F36' 123(3) . . ?
F31' F36 P3 68.3(17) . . ?
F36' F36 P3 56.6(11) . . ?
F35 F36' P3 89(3) . . ?
F35 F36' F36 154(4) . . ?
P3 F36' F36 65.5(14) . . ?
C96 C91 C92 111.9(15) . . ?
C96 C91 C97 128.8(15) . . ?
C92 C91 C97 119.3(15) . . ?
C93 C92 C91 124.6(18) . . ?
C93 C92 H92A 117.7 . . ?
C91 C92 H92A 117.7 . . ?
C92 C93 C94 119(2) . . ?
C92 C93 H93A 120.7 . . ?
C94 C93 H93A 120.7 . . ?
C95 C94 C93 119(2) . . ?
C95 C94 H94A 120.4 . . ?
C93 C94 H94A 120.4 . . ?
C96 C95 C94 118(2) . . ?
C96 C95 H95A 120.9 . . ?
C94 C95 H95A 120.9 . . ?
C91 C96 C95 127.5(18) . . ?
C91 C96 H96A 116.3 . . ?
C95 C96 H96A 116.3 . . ?
C91 C97 H97A 109.5 . . ?
C91 C97 H97B 109.5 . . ?
H97A C97 H97B 109.5 . . ?
C91 C97 H97C 109.5 . . ?
H97A C97 H97C 109.5 . . ?
H97B C97 H97C 109.5 . . ?
C102 C101 C103 122.3(17) . 2_655 ?
C102 C101 H10A 118.9 . . ?
C103 C101 H10A 118.9 2_655 . ?
C101 C102 C103 121.2(17) . . ?
C101 C102 H10B 119.4 . . ?
C103 C102 H10B 119.4 . . ?
C104 C103 C101 124(2) . 2_655 ?
C104 C103 C102 120(2) . . ?
C101 C103 C102 116.5(17) 2_655 . ?
C104 C103 H10F 0.8 . . ?
C101 C103 H10F 123.2 2_655 . ?
C102 C103 H10F 120.3 . . ?
C103 C104 H10C 109.5 . . ?
C103 C104 H10D 109.5 . . ?
C103 C104 H10E 109.5 . . ?
C103 C104 H10F 2.0 . . ?
H10C C104 H10F 111.4 . . ?
H10D C104 H10F 107.9 . . ?
H10E C104 H10F 109.1 . . ?
N110 C111 C112 170(4) . . ?
C111 C112 H11A 109.5 . . ?
C111 C112 H11B 109.5 . . ?
H11A C112 H11B 109.5 . . ?
C111 C112 H11C 109.5 . . ?
H11A C112 H11C 109.5 . . ?
H11B C112 H11C 109.5 . . ?

loop_
_geom_bond_atom_site_label_1
_geom_bond_atom_site_label_2
_geom_bond_distance
_geom_bond_site_symmetry_2
_geom_bond_publ_flag
Ru1 N41 1.998(11) . ?
Ru1 N21 2.009(10) . ?
Ru1 N11 2.026(9) . ?
Ru1 N31 2.027(9) . ?
Ru1 N1 2.045(9) . ?
Ru1 N1' 2.047(9) . ?
Ru2 N3 2.020(9) . ?
Ru2 N61 2.025(9) . ?
Ru2 N71 2.027(9) . ?
Ru2 N51 2.033(8) . ?
Ru2 N81 2.034(9) . ?
Ru2 N1" 2.055(9) . ?
N1 C2 1.316(13) . ?
N1 C5 1.383(14) . ?
C2 N3 1.318(14) . ?
C2 H2A 0.9500 . ?
N3 C4 1.379(13) . ?
C4 C5 1.367(15) . ?
C4 C2" 1.459(15) . ?
C5 C2' 1.419(15) . ?
N1' C6' 1.329(13) . ?
N1' C2' 1.371(14) . ?
C2' C3' 1.384(17) . ?
C3' C4' 1.365(19) . ?
C3' H3'A 0.9500 . ?
C4' C5' 1.36(2) . ?
C4' H4'A 0.9500 . ?
C5' C6' 1.355(17) . ?
C5' H5'A 0.9500 . ?
C6' H6'A 0.9500 . ?
N1" C6" 1.321(14) . ?
N1" C2" 1.353(14) . ?
C2" C3" 1.373(16) . ?
C3" C4" 1.359(17) . ?
C3" H3"A 0.9500 . ?
C4" C5" 1.373(17) . ?
C4" H4"A 0.9500 . ?
C5" C6" 1.353(16) . ?
C5" H5"A 0.9500 . ?
C6" H6"A 0.9500 . ?
N11 C16 1.319(15) . ?
N11 C12 1.353(14) . ?
C12 C13 1.375(15) . ?
C12 C22 1.467(15) . ?
C13 C14 1.353(17) . ?
C13 H13A 0.9500 . ?
C14 C15 1.400(18) . ?
C14 H14A 0.9500 . ?
C15 C16 1.354(16) . ?
C15 H15A 0.9500 . ?
C16 H16A 0.9500 . ?
N21 C26 1.311(14) . ?
N21 C22 1.354(13) . ?
C22 C23 1.372(16) . ?
C23 C24 1.357(16) . ?
C23 H23A 0.9500 . ?
C24 C25 1.380(17) . ?
C24 H24A 0.9500 . ?
C25 C26 1.380(17) . ?
C25 H25A 0.9500 . ?
C26 H26A 0.9500 . ?
N31 C32 1.335(15) . ?
N31 C36 1.340(15) . ?
C32 C33 1.398(17) . ?
C32 C42 1.438(18) . ?
C33 C34 1.351(19) . ?
C33 H33A 0.9500 . ?
C34 C35 1.359(19) . ?
C34 H34A 0.9500 . ?
C35 C36 1.358(16) . ?
C35 H35A 0.9500 . ?
C36 H36A 0.9500 . ?
N41 C46 1.347(17) . ?
N41 C42 1.354(16) . ?
C42 C43 1.367(18) . ?
C43 C44 1.35(2) . ?
C43 H43A 0.9500 . ?
C44 C45 1.38(2) . ?
C44 H44A 0.9500 . ?
C45 C46 1.362(19) . ?
C45 H45A 0.9500 . ?
C46 H46A 0.9500 . ?
N51 C56 1.330(14) . ?
N51 C52 1.365(14) . ?
C52 C53 1.360(16) . ?
C52 C62 1.443(16) . ?
C53 C54 1.286(18) . ?
C53 H53A 0.9500 . ?
C54 C55 1.362(18) . ?
C54 H54A 0.9500 . ?
C55 C56 1.392(17) . ?
C55 H55A 0.9500 . ?
C56 H56A 0.9500 . ?
N61 C66 1.325(14) . ?
N61 C62 1.356(13) . ?
C62 C63 1.351(16) . ?
C63 C64 1.353(17) . ?
C63 H63A 0.9500 . ?
C64 C65 1.365(17) . ?
C64 H64A 0.9500 . ?
C65 C66 1.337(16) . ?
C65 H65A 0.9500 . ?
C66 H66A 0.9500 . ?
N71 C72 1.324(14) . ?
N71 C76 1.349(14) . ?
C72 C73 1.374(16) . ?
C72 C82 1.466(16) . ?
C73 C74 1.390(17) . ?
C73 H73A 0.9500 . ?
C74 C75 1.366(17) . ?
C74 H74A 0.9500 . ?
C75 C76 1.365(16) . ?
C75 H75A 0.9500 . ?
C76 H76A 0.9500 . ?
N81 C82 1.320(14) . ?
N81 C86 1.344(15) . ?
C82 C83 1.370(16) . ?
C83 C84 1.368(18) . ?
C83 H83A 0.9500 . ?
C84 C85 1.378(18) . ?
C84 H84A 0.9500 . ?
C85 C86 1.374(17) . ?
C85 H85A 0.9500 . ?
C86 H86A 0.9500 . ?
P1 F12 1.569(8) . ?
P1 F11 1.570(8) . ?
P1 F16 1.571(8) . ?
P1 F15 1.577(8) . ?
P1 F13 1.581(8) . ?
P1 F14 1.606(8) . ?
P2 F23 1.548(8) . ?
P2 F26 1.550(9) . ?
P2 F21 1.579(7) . ?
P2 F25 1.580(8) . ?
P2 F22 1.581(8) . ?
P2 F24 1.581(8) . ?
P3 F36' 1.49(2) . ?
P3 F31 1.50(2) . ?
P3 F31' 1.570(19) . ?
P3 F33 1.571(8) . ?
P3 F35' 1.57(2) . ?
P3 F32 1.578(8) . ?
P3 F34 1.58(2) . ?
P3 F36 1.62(2) . ?
P3 F35 1.65(2) . ?
P3 F34' 1.65(2) . ?
F31 F34' 0.82(3) . ?
F31 F31' 1.52(3) . ?
F31' F36 1.05(3) . ?
F34 F35' 0.69(3) . ?
F34 F34' 1.70(4) . ?
F35 F36' 0.74(3) . ?
F35 F35' 1.75(3) . ?
F36 F36' 1.51(3) . ?
C91 C96 1.316(19) . ?
C91 C92 1.39(2) . ?
C91 C97 1.44(2) . ?
C92 C93 1.32(2) . ?
C92 H92A 0.9500 . ?
C93 C94 1.37(3) . ?
C93 H93A 0.9500 . ?
C94 C95 1.34(3) . ?
C94 H94A 0.9500 . ?
C95 C96 1.33(2) . ?
C95 H95A 0.9500 . ?
C96 H96A 0.9500 . ?
C97 H97A 0.9800 . ?
C97 H97B 0.9800 . ?
C97 H97C 0.9800 . ?
C101 C102 1.34(2) . ?
C101 C103 1.41(2) 2_655 ?
C101 H10A 0.9500 . ?
C102 C103 1.41(2) . ?
C102 H10B 0.9500 . ?
C103 C104 1.38(3) . ?
C103 C101 1.41(2) 2_655 ?
C103 H10F 0.9844 . ?
C104 H10C 0.9800 . ?
C104 H10D 0.9800 . ?
C104 H10E 0.9800 . ?
C104 H10F 0.3934 . ?
N110 C111 1.19(3) . ?
C111 C112 1.46(4) . ?
C112 H11A 0.9800 . ?
C112 H11B 0.9800 . ?
C112 H11C 0.9800 . ?
